data_2226363
loop_
_publ_author_name
'Gowda, B. Thimme'
'Foro, Sabine'
'Nirmala, P. G.'
'Fuess, Hartmut'

_publ_section_title
;
 2,4-Dichloro-<i>N</i>-(3-chlorophenyl)benzenesulfonamide
;
_journal_coeditor_code BQ2217
_journal_issue 7
_journal_name_full 'Acta Crystallographica Section E'
_journal_page_first o1552
_journal_paper_doi 10.1107/S1600536810020349
_journal_volume 66
_journal_year 2010
_chemical_formula_iupac 'C12 H8 Cl3 N O2 S'
_chemical_formula_moiety 'C12 H8 Cl3 N O2 S'
_chemical_formula_sum 'C12 H8 Cl3 N O2 S'
_chemical_formula_weight 336.60
_chemical_name_systematic
;
2,4-Dichloro-<i>N</i>-(3-chlorophenyl)benzenesulfonamide
;
_space_group_IT_number 14
_symmetry_cell_setting monoclinic
_symmetry_space_group_name_Hall '-P 2ybc'
_symmetry_space_group_name_H-M 'P 1 21/c 1'
_atom_sites_solution_hydrogens geom
_atom_sites_solution_primary direct
_atom_sites_solution_secondary difmap
_audit_creation_method SHELXL-97
_cell_angle_alpha 90.00
_cell_angle_beta 99.880(7)
_cell_angle_gamma 90.00
_cell_formula_units_Z 4
_cell_length_a 7.9414(5)
_cell_length_b 14.4830(10)
_cell_length_c 12.5930(10)
_cell_measurement_reflns_used 3499
_cell_measurement_temperature 299(2)
_cell_measurement_theta_max 27.79
_cell_measurement_theta_min 2.59
_cell_volume 1426.91(18)
_computing_cell_refinement
;
CrysAlis RED (Oxford Diffraction, 2009)
;
_computing_data_collection
;
CrysAlis CCD (Oxford Diffraction, 2009)
;
_computing_data_reduction
;
CrysAlis RED (Oxford Diffraction, 2009)
;
_computing_molecular_graphics 'PLATON (Spek, 2009)'
_computing_publication_material 'SHELXL97 (Sheldrick, 2008)'
_computing_structure_refinement 'SHELXL97 (Sheldrick, 2008)'
_computing_structure_solution 'SHELXS97 (Sheldrick, 2008)'
_diffrn_ambient_temperature 299(2)
_diffrn_measured_fraction_theta_full 0.998
_diffrn_measured_fraction_theta_max 0.998
_diffrn_measurement_device_type
;
Oxford Diffraction Xcalibur diffractometer
with a Sapphire CCD detector
;
_diffrn_measurement_method
;
Rotation method data acquisition using omega and phi scans
;
_diffrn_radiation_monochromator graphite
_diffrn_radiation_source 'fine-focus sealed tube'
_diffrn_radiation_type MoK\a
_diffrn_radiation_wavelength 0.71073
_diffrn_reflns_av_R_equivalents 0.0106
_diffrn_reflns_av_sigmaI/netI 0.0130
_diffrn_reflns_limit_h_max 7
_diffrn_reflns_limit_h_min -9
_diffrn_reflns_limit_k_max 11
_diffrn_reflns_limit_k_min -18
_diffrn_reflns_limit_l_max 15
_diffrn_reflns_limit_l_min -15
_diffrn_reflns_number 5551
_diffrn_reflns_theta_full 26.37
_diffrn_reflns_theta_max 26.37
_diffrn_reflns_theta_min 2.60
_diffrn_standards_decay_% 0
_diffrn_standards_number 0
_exptl_absorpt_coefficient_mu 0.783
_exptl_absorpt_correction_T_max 0.8466
_exptl_absorpt_correction_T_min 0.7877
_exptl_absorpt_correction_type multi-scan
_exptl_absorpt_process_details
;
(CrysAlis RED; Oxford Diffraction, 2009)
;
_exptl_crystal_colour colorless
_exptl_crystal_density_diffrn 1.567
_exptl_crystal_density_method 'not measured'
_exptl_crystal_description prism
_exptl_crystal_F_000 680
_exptl_crystal_size_max 0.32
_exptl_crystal_size_mid 0.24
_exptl_crystal_size_min 0.22
_refine_diff_density_max 0.361
_refine_diff_density_min -0.451
_refine_ls_extinction_method none
_refine_ls_goodness_of_fit_ref 1.043
_refine_ls_hydrogen_treatment mixed
_refine_ls_matrix_type full
_refine_ls_number_parameters 175
_refine_ls_number_reflns 2897
_refine_ls_number_restraints 1
_refine_ls_restrained_S_all 1.044
_refine_ls_R_factor_all 0.0467
_refine_ls_R_factor_gt 0.0360
_refine_ls_shift/su_max 0.000
_refine_ls_shift/su_mean 0.000
_refine_ls_structure_factor_coef Fsqd
_refine_ls_weighting_details 'calc w=1/[\s^2^(Fo^2^)+(0.0494P)^2^+0.6274P] where P=(Fo^2^+2Fc^2^)/3'
_refine_ls_weighting_scheme calc
_refine_ls_wR_factor_gt 0.0938
_refine_ls_wR_factor_ref 0.0999
_reflns_number_gt 2364
_reflns_number_total 2897
_reflns_threshold_expression I>2sigma(I)
_cod_data_source_file bq2217.cif
_cod_data_source_block I
_cod_original_cell_volume 1426.91(17)
_cod_original_sg_symbol_H-M 'P 21/c'
_cod_database_code 2226363
_cod_database_fobs_code 2226363

loop_
_symmetry_equiv_pos_as_xyz
'x, y, z'
'-x, y+1/2, -z+1/2'
'-x, -y, -z'
'x, -y-1/2, z-1/2'

loop_
_atom_site_type_symbol
_atom_site_label
_atom_site_fract_x
_atom_site_fract_y
_atom_site_fract_z
_atom_site_U_iso_or_equiv
_atom_site_adp_type
_atom_site_calc_flag
_atom_site_refinement_flags
_atom_site_occupancy
_atom_site_disorder_assembly
_atom_site_disorder_group
C C1 0.6496(2) 0.66240(13) 0.20597(15) 0.0362(4) Uani d . 1 . .
C C2 0.8135(2) 0.63993(14) 0.18941(17) 0.0425(4) Uani d . 1 . .
C C3 0.9548(3) 0.68078(16) 0.25032(19) 0.0533(5) Uani d . 1 . .
H H3 1.0643 0.6663 0.2387 0.064 Uiso calc R 1 . .
C C4 0.9309(3) 0.74336(16) 0.32854(19) 0.0547(6) Uani d . 1 . .
C C5 0.7707(3) 0.76563(15) 0.34839(18) 0.0522(5) Uani d . 1 . .
H H5 0.7576 0.8072 0.4026 0.063 Uiso calc R 1 . .
C C6 0.6298(3) 0.72508(14) 0.28628(16) 0.0444(4) Uani d . 1 . .
H H6 0.5207 0.7399 0.2984 0.053 Uiso calc R 1 . .
C C7 0.4639(3) 0.46645(14) 0.25186(17) 0.0463(5) Uani d . 1 . .
C C8 0.3117(3) 0.46491(17) 0.2915(2) 0.0573(6) Uani d . 1 . .
H H8 0.2131 0.4912 0.2527 0.069 Uiso calc R 1 . .
C C9 0.3098(4) 0.42366(19) 0.3893(2) 0.0717(8) Uani d . 1 . .
C C10 0.4536(5) 0.3843(2) 0.4475(2) 0.0825(9) Uani d . 1 . .
H H10 0.4498 0.3569 0.5139 0.099 Uiso calc R 1 . .
C C11 0.6029(4) 0.3857(2) 0.4069(2) 0.0781(8) Uani d . 1 . .
H H11 0.7005 0.3584 0.4454 0.094 Uiso calc R 1 . .
C C12 0.6094(3) 0.42742(17) 0.3092(2) 0.0601(6) Uani d . 1 . .
H H12 0.7114 0.4291 0.2823 0.072 Uiso calc R 1 . .
N N1 0.4655(2) 0.50514(13) 0.14722(14) 0.0467(4) Uani d D 1 . .
H H1N 0.518(3) 0.4758(15) 0.1051(16) 0.056 Uiso d D 1 . .
O O1 0.32239(17) 0.65286(12) 0.17118(14) 0.0566(4) Uani d . 1 . .
O O2 0.46876(19) 0.62821(11) 0.01602(12) 0.0539(4) Uani d . 1 . .
Cl Cl1 0.84810(7) 0.55858(5) 0.09422(5) 0.06238(19) Uani d . 1 . .
Cl Cl2 1.11005(10) 0.79410(6) 0.40465(7) 0.0923(3) Uani d . 1 . .
Cl Cl3 0.11963(17) 0.41977(9) 0.43921(11) 0.1318(5) Uani d . 1 . .
S S1 0.46174(6) 0.61555(4) 0.12798(4) 0.04136(15) Uani d . 1 . .

loop_
_atom_site_aniso_label
_atom_site_aniso_U_11
_atom_site_aniso_U_22
_atom_site_aniso_U_33
_atom_site_aniso_U_12
_atom_site_aniso_U_13
_atom_site_aniso_U_23
C1 0.0324(9) 0.0372(9) 0.0386(9) 0.0013(7) 0.0047(7) 0.0034(8)
C2 0.0368(10) 0.0445(11) 0.0470(11) 0.0029(8) 0.0097(8) 0.0012(9)
C3 0.0345(10) 0.0564(13) 0.0678(14) -0.0026(9) 0.0052(9) 0.0019(11)
C4 0.0466(12) 0.0485(12) 0.0624(14) -0.0081(10) -0.0088(10) 0.0017(11)
C5 0.0625(14) 0.0427(11) 0.0479(12) 0.0016(10) -0.0006(10) -0.0057(9)
C6 0.0444(10) 0.0424(11) 0.0460(11) 0.0066(9) 0.0070(8) 0.0019(9)
C7 0.0523(12) 0.0378(10) 0.0490(11) -0.0065(9) 0.0093(9) -0.0055(9)
C8 0.0591(13) 0.0496(12) 0.0663(15) -0.0022(11) 0.0197(11) -0.0032(11)
C9 0.090(2) 0.0592(15) 0.0750(18) -0.0069(14) 0.0411(16) -0.0009(14)
C10 0.125(3) 0.0673(18) 0.0601(16) -0.0066(18) 0.0288(18) 0.0079(14)
C11 0.094(2) 0.0657(17) 0.0681(17) 0.0031(15) -0.0044(16) 0.0130(14)
C12 0.0557(14) 0.0555(14) 0.0674(15) -0.0009(11) 0.0059(11) 0.0043(12)
N1 0.0485(10) 0.0457(10) 0.0464(10) -0.0029(8) 0.0096(7) -0.0066(8)
O1 0.0327(7) 0.0618(10) 0.0757(10) 0.0072(7) 0.0099(7) -0.0023(8)
O2 0.0539(9) 0.0612(10) 0.0430(8) 0.0048(7) -0.0022(6) 0.0057(7)
Cl1 0.0493(3) 0.0732(4) 0.0684(4) 0.0065(3) 0.0207(3) -0.0179(3)
Cl2 0.0679(4) 0.0830(5) 0.1112(6) -0.0200(4) -0.0263(4) -0.0164(4)
Cl3 0.1353(9) 0.1419(9) 0.1448(10) 0.0015(7) 0.0994(8) 0.0213(7)
S1 0.0320(2) 0.0465(3) 0.0440(3) 0.00248(19) 0.00210(19) 0.0006(2)

loop_
_atom_type_symbol
_atom_type_description
_atom_type_scat_dispersion_real
_atom_type_scat_dispersion_imag
_atom_type_scat_source
C C 0.0033 0.0016 'International Tables Vol C Tables 4.2.6.8 and 6.1.1.4'
H H 0.0000 0.0000 'International Tables Vol C Tables 4.2.6.8 and 6.1.1.4'
N N 0.0061 0.0033 'International Tables Vol C Tables 4.2.6.8 and 6.1.1.4'
O O 0.0106 0.0060 'International Tables Vol C Tables 4.2.6.8 and 6.1.1.4'
Cl Cl 0.1484 0.1585 'International Tables Vol C Tables 4.2.6.8 and 6.1.1.4'
S S 0.1246 0.1234 'International Tables Vol C Tables 4.2.6.8 and 6.1.1.4'

loop_
_geom_angle_atom_site_label_1
_geom_angle_atom_site_label_2
_geom_angle_atom_site_label_3
_geom_angle_site_symmetry_1
_geom_angle_site_symmetry_3
_geom_angle
_geom_angle_publ_flag
C6 C1 C2 . . 119.20(18) ?
C6 C1 S1 . . 117.65(14) ?
C2 C1 S1 . . 123.15(15) ?
C3 C2 C1 . . 120.61(19) ?
C3 C2 Cl1 . . 117.71(16) ?
C1 C2 Cl1 . . 121.67(15) ?
C4 C3 C2 . . 118.8(2) ?
C4 C3 H3 . . 120.6 ?
C2 C3 H3 . . 120.6 ?
C3 C4 C5 . . 122.0(2) ?
C3 C4 Cl2 . . 118.26(18) ?
C5 C4 Cl2 . . 119.73(19) ?
C4 C5 C6 . . 118.8(2) ?
C4 C5 H5 . . 120.6 ?
C6 C5 H5 . . 120.6 ?
C5 C6 C1 . . 120.57(19) ?
C5 C6 H6 . . 119.7 ?
C1 C6 H6 . . 119.7 ?
C12 C7 C8 . . 120.8(2) ?
C12 C7 N1 . . 120.2(2) ?
C8 C7 N1 . . 118.9(2) ?
C9 C8 C7 . . 118.4(3) ?
C9 C8 H8 . . 120.8 ?
C7 C8 H8 . . 120.8 ?
C10 C9 C8 . . 121.7(3) ?
C10 C9 Cl3 . . 119.4(2) ?
C8 C9 Cl3 . . 118.9(3) ?
C11 C10 C9 . . 119.3(3) ?
C11 C10 H10 . . 120.4 ?
C9 C10 H10 . . 120.4 ?
C10 C11 C12 . . 120.5(3) ?
C10 C11 H11 . . 119.8 ?
C12 C11 H11 . . 119.8 ?
C7 C12 C11 . . 119.4(3) ?
C7 C12 H12 . . 120.3 ?
C11 C12 H12 . . 120.3 ?
C7 N1 S1 . . 121.42(14) ?
C7 N1 H1N . . 117.6(17) ?
S1 N1 H1N . . 113.7(17) ?
O1 S1 O2 . . 119.51(10) ?
O1 S1 N1 . . 108.32(10) ?
O2 S1 N1 . . 105.74(10) ?
O1 S1 C1 . . 106.18(9) ?
O2 S1 C1 . . 108.96(9) ?
N1 S1 C1 . . 107.65(9) ?

loop_
_geom_bond_atom_site_label_1
_geom_bond_atom_site_label_2
_geom_bond_site_symmetry_2
_geom_bond_distance
_geom_bond_publ_flag
C1 C6 . 1.388(3) ?
C1 C2 . 1.392(3) ?
C1 S1 . 1.7739(19) ?
C2 C3 . 1.379(3) ?
C2 Cl1 . 1.736(2) ?
C3 C4 . 1.376(3) ?
C3 H3 . 0.9300 ?
C4 C5 . 1.376(3) ?
C4 Cl2 . 1.736(2) ?
C5 C6 . 1.382(3) ?
C5 H5 . 0.9300 ?
C6 H6 . 0.9300 ?
C7 C12 . 1.375(3) ?
C7 C8 . 1.385(3) ?
C7 N1 . 1.434(3) ?
C8 C9 . 1.372(4) ?
C8 H8 . 0.9300 ?
C9 C10 . 1.371(5) ?
C9 Cl3 . 1.733(3) ?
C10 C11 . 1.370(5) ?
C10 H10 . 0.9300 ?
C11 C12 . 1.380(4) ?
C11 H11 . 0.9300 ?
C12 H12 . 0.9300 ?
N1 S1 . 1.617(2) ?
N1 H1N . 0.845(10) ?
O1 S1 . 1.4210(15) ?
O2 S1 . 1.4323(16) ?

loop_
_geom_hbond_atom_site_label_D
_geom_hbond_atom_site_label_H
_geom_hbond_atom_site_label_A
_geom_hbond_site_symmetry_A
_geom_hbond_distance_DH
_geom_hbond_distance_HA
_geom_hbond_distance_DA
_geom_hbond_angle_DHA
N1 H1N O2 3_665 0.845(10) 2.159(15) 2.932(2) 152(2)

loop_
_geom_torsion_atom_site_label_1
_geom_torsion_atom_site_label_2
_geom_torsion_atom_site_label_3
_geom_torsion_atom_site_label_4
_geom_torsion_site_symmetry_1
_geom_torsion_site_symmetry_2
_geom_torsion_site_symmetry_3
_geom_torsion_site_symmetry_4
_geom_torsion
_geom_torsion_publ_flag
C6 C1 C2 C3 . . . . -1.4(3) ?
S1 C1 C2 C3 . . . . 177.92(17) ?
C6 C1 C2 Cl1 . . . . 177.31(15) ?
S1 C1 C2 Cl1 . . . . -3.4(3) ?
C1 C2 C3 C4 . . . . 0.7(3) ?
Cl1 C2 C3 C4 . . . . -178.03(18) ?
C2 C3 C4 C5 . . . . 0.6(4) ?
C2 C3 C4 Cl2 . . . . 179.93(17) ?
C3 C4 C5 C6 . . . . -1.3(4) ?
Cl2 C4 C5 C6 . . . . 179.44(17) ?
C4 C5 C6 C1 . . . . 0.6(3) ?
C2 C1 C6 C5 . . . . 0.7(3) ?
S1 C1 C6 C5 . . . . -178.61(16) ?
C12 C7 C8 C9 . . . . 0.1(4) ?
N1 C7 C8 C9 . . . . 176.8(2) ?
C7 C8 C9 C10 . . . . -0.2(4) ?
C7 C8 C9 Cl3 . . . . -179.12(19) ?
C8 C9 C10 C11 . . . . -0.3(5) ?
Cl3 C9 C10 C11 . . . . 178.6(2) ?
C9 C10 C11 C12 . . . . 0.9(5) ?
C8 C7 C12 C11 . . . . 0.5(4) ?
N1 C7 C12 C11 . . . . -176.2(2) ?
C10 C11 C12 C7 . . . . -1.0(4) ?
C12 C7 N1 S1 . . . . -107.0(2) ?
C8 C7 N1 S1 . . . . 76.3(2) ?
C7 N1 S1 O1 . . . . -52.11(19) ?
C7 N1 S1 O2 . . . . 178.66(16) ?
C7 N1 S1 C1 . . . . 62.30(18) ?
C6 C1 S1 O1 . . . . -2.34(18) ?
C2 C1 S1 O1 . . . . 178.34(17) ?
C6 C1 S1 O2 . . . . 127.61(16) ?
C2 C1 S1 O2 . . . . -51.71(19) ?
C6 C1 S1 N1 . . . . -118.17(16) ?
C2 C1 S1 N1 . . . . 62.51(19) ?

loop_
_cod_related_entry_id
_cod_related_entry_database
_cod_related_entry_code
1 ChemSpider 3089405
